data_7063682
loop_
_publ_author_name
'Zhang, Tongwei'
'Yuan, Xiaofeng'
'Xu, Ze'
'Lu, Ming'
'Xu, Yuangang'

_publ_section_title
;
 Derivatives of 2-(3,4-dinitro-1H-pyrazol-1-yl) acetonitrile: design
 strategy, syntheses, and properties of a series of new melt-cast
 explosives
;
_journal_issue 12
_journal_name_full 'New Journal of Chemistry'
_journal_page_first 5031
_journal_page_last 5040
_journal_paper_doi 10.1039/D4NJ05467A
_journal_volume 49
_journal_year 2025
_chemical_formula_moiety 'C6 H6 N8 O4'
_chemical_formula_sum 'C6 H6 N8 O4'
_chemical_formula_weight 254.19
_chemical_name_systematic 5-((3,4-dinitro-1H-pyrazol-1-yl)methyl)-2-methyl-2H-tetrazole
_space_group_crystal_system triclinic
_space_group_IT_number 2
_space_group_name_Hall '-P 1'
_space_group_name_H-M_alt 'P -1'
_atom_sites_solution_hydrogens geom
_audit_creation_method SHELXL-2019/3
_audit_update_record
;
2024-08-26 deposited with the CCDC.	2025-02-25 downloaded from the CCDC.
;
_cell_angle_alpha 97.876(2)
_cell_angle_beta 104.754(2)
_cell_angle_gamma 107.211(2)
_cell_formula_units_Z 2
_cell_length_a 6.7014(3)
_cell_length_b 7.4750(4)
_cell_length_c 11.2966(5)
_cell_measurement_reflns_used 4292
_cell_measurement_temperature 296(2)
_cell_measurement_theta_max 27.39
_cell_measurement_theta_min 2.93
_cell_volume 508.71(4)
_computing_cell_refinement 'Bruker SAINT'
_computing_data_collection 'Bruker APEX3'
_computing_data_reduction 'Bruker SAINT'
_computing_molecular_graphics 'Bruker SHELXTL'
_computing_publication_material 'Bruker SHELXTL'
_computing_structure_refinement 'SHELXL-2019/3 (Sheldrick, 2019)'
_computing_structure_solution 'SHELXT 2014/5 (Sheldrick, 2014)'
_diffrn_ambient_temperature 296(2)
_diffrn_detector_area_resol_mean 10.42
_diffrn_measured_fraction_theta_full 0.987
_diffrn_measured_fraction_theta_max 0.989
_diffrn_measurement_device_type 'Bruker D8 QUEST PHOTON 100'
_diffrn_measurement_method '\f and \w scans'
_diffrn_radiation_type MoK\a
_diffrn_radiation_wavelength 0.71073
_diffrn_reflns_av_R_equivalents 0.0241
_diffrn_reflns_av_unetI/netI 0.0259
_diffrn_reflns_Laue_measured_fraction_full 0.987
_diffrn_reflns_Laue_measured_fraction_max 0.989
_diffrn_reflns_limit_h_max 8
_diffrn_reflns_limit_h_min -8
_diffrn_reflns_limit_k_max 9
_diffrn_reflns_limit_k_min -9
_diffrn_reflns_limit_l_max 14
_diffrn_reflns_limit_l_min -14
_diffrn_reflns_number 7846
_diffrn_reflns_point_group_measured_fraction_full 0.987
_diffrn_reflns_point_group_measured_fraction_max 0.989
_diffrn_reflns_theta_full 25.242
_diffrn_reflns_theta_max 27.483
_diffrn_reflns_theta_min 2.931
_diffrn_source.source 'Ius 2.0'
_diffrn_source.type microfocus

_exptl_absorpt_coefficient_mu 0.141
_exptl_absorpt_correction_T_max 0.7456
_exptl_absorpt_correction_T_min 0.7034
_exptl_absorpt_correction_type multi-scan
_exptl_absorpt_process_details sadabs
_exptl_crystal_colour yellow
_exptl_crystal_density_diffrn 1.659
_exptl_crystal_description block
_exptl_crystal_F_000 260
_exptl_crystal_size_max 0.120
_exptl_crystal_size_mid 0.100
_exptl_crystal_size_min 0.090
_refine_diff_density_max 0.239
_refine_diff_density_min -0.239
_refine_diff_density_rms 0.050
_refine_ls_extinction_method none
_refine_ls_goodness_of_fit_ref 1.033
_refine_ls_hydrogen_treatment constr
_refine_ls_matrix_type full
_refine_ls_number_parameters 164
_refine_ls_number_reflns 2314
_refine_ls_number_restraints 0
_refine_ls_restrained_S_all 1.033
_refine_ls_R_factor_all 0.0570
_refine_ls_R_factor_gt 0.0423
_refine_ls_shift/su_max 0.000
_refine_ls_shift/su_mean 0.000
_refine_ls_structure_factor_coef Fsqd
_refine_ls_weighting_details 'w=1/[\s^2^(Fo^2^)+(0.0593P)^2^+0.1143P] where P=(Fo^2^+2Fc^2^)/3'
_refine_ls_weighting_scheme calc
_refine_ls_wR_factor_gt 0.1020
_refine_ls_wR_factor_ref 0.1104
_reflns_Friedel_coverage 0.000
_reflns_number_gt 1844
_reflns_number_total 2314
_reflns_threshold_expression 'I > 2\s(I)'
_cod_data_source_file d4nj05467a2.cif
_cod_data_source_block ZTW240425_1_a
_cod_depositor_comments 'Adding full bibliography for 7063681--7063683.cif.'
_cod_database_code 7063682
_shelx_shelxl_version_number 2019/3
_shelx_space_group_comment
;
The symmetry employed for this shelxl refinement is uniquely defined
by the following loop, which should always be used as a source of
symmetry information in preference to the above space-group names.
They are only intended as comments.
;
_shelx_estimated_absorpt_t_min 0.983
_shelx_estimated_absorpt_t_max 0.987

loop_
_space_group_symop_operation_xyz
'x, y, z'
'-x, -y, -z'

loop_
_atom_site_label
_atom_site_type_symbol
_atom_site_fract_x
_atom_site_fract_y
_atom_site_fract_z
_atom_site_U_iso_or_equiv
_atom_site_adp_type
_atom_site_occupancy
_atom_site_site_symmetry_order
_atom_site_calc_flag
_atom_site_refinement_flags_posn
_atom_site_refinement_flags_adp
_atom_site_refinement_flags_occupancy
_atom_site_disorder_assembly
_atom_site_disorder_group
C1 C 0.8188(2) 0.78596(19) 0.80655(13) 0.0308(3) Uani 1 1 d . . . . .
C2 C 0.9733(2) 0.69795(19) 0.84623(12) 0.0293(3) Uani 1 1 d . . . . .
C3 C 0.8500(2) 0.51089(19) 0.83678(13) 0.0303(3) Uani 1 1 d . . . . .
H3 H 0.902091 0.412592 0.855823 0.036 Uiso 1 1 calc R U . . .
C4 C 0.4450(2) 0.3336(2) 0.78125(15) 0.0375(4) Uani 1 1 d . . . . .
H4A H 0.387849 0.358023 0.850187 0.045 Uiso 1 1 calc R U . . .
H4B H 0.486076 0.220142 0.786010 0.045 Uiso 1 1 calc R U . . .
C5 C 0.2704(2) 0.29628(19) 0.66006(14) 0.0330(3) Uani 1 1 d . . . . .
C6 C -0.2480(3) 0.2522(3) 0.47474(19) 0.0553(5) Uani 1 1 d . . . . .
H6A H -0.346389 0.144107 0.492247 0.083 Uiso 1 1 calc R U . . .
H6B H -0.279555 0.236703 0.385393 0.083 Uiso 1 1 calc R U . . .
H6C H -0.266901 0.368249 0.509701 0.083 Uiso 1 1 calc R U . . .
N1 N 0.64013(19) 0.49830(16) 0.79474(11) 0.0315(3) Uani 1 1 d . . . . .
N2 N 0.6158(2) 0.66616(17) 0.77593(12) 0.0346(3) Uani 1 1 d . . . . .
N3 N 0.8486(2) 0.98616(17) 0.80610(12) 0.0381(3) Uani 1 1 d . . . . .
N4 N 1.2091(2) 0.77110(18) 0.88380(12) 0.0380(3) Uani 1 1 d . . . . .
N5 N 0.2840(2) 0.2314(2) 0.54720(14) 0.0505(4) Uani 1 1 d . . . . .
N6 N 0.0953(2) 0.2109(2) 0.46502(13) 0.0525(4) Uani 1 1 d . . . . .
N7 N -0.0222(2) 0.26351(19) 0.53064(12) 0.0388(3) Uani 1 1 d . . . . .
N8 N 0.0800(2) 0.31881(18) 0.65308(12) 0.0380(3) Uani 1 1 d . . . . .
O1 O 0.7085(2) 1.02109(17) 0.73041(13) 0.0557(4) Uani 1 1 d . . . . .
O2 O 1.0114(2) 1.10714(16) 0.88477(11) 0.0574(4) Uani 1 1 d . . . . .
O3 O 1.2998(2) 0.91111(18) 0.84860(13) 0.0586(4) Uani 1 1 d . . . . .
O4 O 1.30485(19) 0.68365(19) 0.94738(12) 0.0551(3) Uani 1 1 d . . . . .

loop_
_atom_site_aniso_label
_atom_site_aniso_U_11
_atom_site_aniso_U_22
_atom_site_aniso_U_33
_atom_site_aniso_U_23
_atom_site_aniso_U_13
_atom_site_aniso_U_12
C1 0.0367(7) 0.0238(6) 0.0321(7) 0.0083(5) 0.0109(6) 0.0099(6)
C2 0.0302(7) 0.0269(7) 0.0284(7) 0.0062(5) 0.0078(5) 0.0076(5)
C3 0.0307(7) 0.0264(7) 0.0339(7) 0.0090(5) 0.0077(6) 0.0110(5)
C4 0.0296(7) 0.0308(7) 0.0491(9) 0.0166(6) 0.0089(6) 0.0056(6)
C5 0.0278(7) 0.0275(7) 0.0435(8) 0.0105(6) 0.0118(6) 0.0077(5)
C6 0.0322(8) 0.0677(12) 0.0631(12) 0.0224(10) 0.0057(8) 0.0176(8)
N1 0.0298(6) 0.0234(6) 0.0401(7) 0.0107(5) 0.0075(5) 0.0088(5)
N2 0.0360(7) 0.0280(6) 0.0442(7) 0.0146(5) 0.0127(6) 0.0145(5)
N3 0.0477(8) 0.0260(6) 0.0446(7) 0.0122(5) 0.0189(6) 0.0129(6)
N4 0.0336(7) 0.0376(7) 0.0364(7) 0.0080(5) 0.0081(5) 0.0058(5)
N5 0.0354(7) 0.0660(10) 0.0499(8) 0.0059(7) 0.0147(6) 0.0194(7)
N6 0.0397(8) 0.0711(10) 0.0424(8) 0.0057(7) 0.0127(6) 0.0164(7)
N7 0.0286(6) 0.0437(7) 0.0419(7) 0.0115(6) 0.0091(5) 0.0105(5)
N8 0.0316(6) 0.0418(7) 0.0403(7) 0.0098(6) 0.0106(5) 0.0126(5)
O1 0.0514(7) 0.0405(7) 0.0830(9) 0.0305(6) 0.0169(7) 0.0233(6)
O2 0.0769(9) 0.0276(6) 0.0507(7) 0.0045(5) 0.0082(7) 0.0059(6)
O3 0.0455(7) 0.0479(7) 0.0760(9) 0.0252(6) 0.0208(7) 0.0003(6)
O4 0.0366(6) 0.0699(9) 0.0584(8) 0.0281(7) 0.0063(6) 0.0194(6)

loop_
_atom_type_symbol
_atom_type_description
_atom_type_scat_dispersion_real
_atom_type_scat_dispersion_imag
_atom_type_scat_source
C C 0.0033 0.0016 'International Tables Vol C Tables 4.2.6.8 and 6.1.1.4'
H H 0.0000 0.0000 'International Tables Vol C Tables 4.2.6.8 and 6.1.1.4'
N N 0.0061 0.0033 'International Tables Vol C Tables 4.2.6.8 and 6.1.1.4'
O O 0.0106 0.0060 'International Tables Vol C Tables 4.2.6.8 and 6.1.1.4'

loop_
_geom_angle_atom_site_label_1
_geom_angle_atom_site_label_2
_geom_angle_atom_site_label_3
_geom_angle
_geom_angle_site_symmetry_1
_geom_angle_site_symmetry_3
_geom_angle_publ_flag
N2 C1 C2 112.23(12) . . ?
N2 C1 N3 117.09(12) . . ?
C2 C1 N3 130.38(13) . . ?
C3 C2 C1 104.60(12) . . ?
C3 C2 N4 124.22(13) . . ?
C1 C2 N4 131.12(13) . . ?
N1 C3 C2 106.14(12) . . ?
N1 C3 H3 126.9 . . ?
C2 C3 H3 126.9 . . ?
N1 C4 C5 111.85(12) . . ?
N1 C4 H4A 109.2 . . ?
C5 C4 H4A 109.2 . . ?
N1 C4 H4B 109.2 . . ?
C5 C4 H4B 109.2 . . ?
H4A C4 H4B 107.9 . . ?
N8 C5 N5 112.44(13) . . ?
N8 C5 C4 122.95(14) . . ?
N5 C5 C4 124.57(13) . . ?
N7 C6 H6A 109.5 . . ?
N7 C6 H6B 109.5 . . ?
H6A C6 H6B 109.5 . . ?
N7 C6 H6C 109.5 . . ?
H6A C6 H6C 109.5 . . ?
H6B C6 H6C 109.5 . . ?
C3 N1 N2 113.31(11) . . ?
C3 N1 C4 127.28(11) . . ?
N2 N1 C4 119.05(11) . . ?
C1 N2 N1 103.71(11) . . ?
O1 N3 O2 125.13(13) . . ?
O1 N3 C1 117.91(13) . . ?
O2 N3 C1 116.93(13) . . ?
O3 N4 O4 124.56(14) . . ?
O3 N4 C2 118.72(13) . . ?
O4 N4 C2 116.70(13) . . ?
N6 N5 C5 106.10(13) . . ?
N7 N6 N5 106.02(13) . . ?
N6 N7 N8 113.67(12) . . ?
N6 N7 C6 123.24(14) . . ?
N8 N7 C6 123.01(14) . . ?
C5 N8 N7 101.76(12) . . ?

loop_
_geom_bond_atom_site_label_1
_geom_bond_atom_site_label_2
_geom_bond_distance
_geom_bond_site_symmetry_2
_geom_bond_publ_flag
C1 N2 1.3143(19) . ?
C1 C2 1.3974(19) . ?
C1 N3 1.4509(17) . ?
C2 C3 1.3710(19) . ?
C2 N4 1.4351(18) . ?
C3 N1 1.3347(18) . ?
C3 H3 0.9300 . ?
C4 N1 1.4640(18) . ?
C4 C5 1.486(2) . ?
C4 H4A 0.9700 . ?
C4 H4B 0.9700 . ?
C5 N8 1.3203(18) . ?
C5 N5 1.336(2) . ?
C6 N7 1.455(2) . ?
C6 H6A 0.9600 . ?
C6 H6B 0.9600 . ?
C6 H6C 0.9600 . ?
N1 N2 1.3501(15) . ?
N3 O1 1.2158(17) . ?
N3 O2 1.2247(17) . ?
N4 O3 1.2181(17) . ?
N4 O4 1.2237(17) . ?
N5 N6 1.317(2) . ?
N6 N7 1.3132(19) . ?
N7 N8 1.3215(18) . ?

loop_
_geom_hbond_atom_site_label_D
_geom_hbond_atom_site_label_H
_geom_hbond_atom_site_label_A
_geom_hbond_distance_DH
_geom_hbond_distance_HA
_geom_hbond_distance_DA
_geom_hbond_angle_DHA
_geom_hbond_site_symmetry_A
_geom_hbond_publ_flag
C3 H3 O2 0.93 2.63 3.5573(18) 173.0 1_545 yes
C4 H4B O1 0.97 2.52 3.390(2) 148.9 1_545 yes
C4 H4B O3 0.97 2.57 3.2735(19) 129.9 1_445 yes

loop_
_geom_torsion_atom_site_label_1
_geom_torsion_atom_site_label_2
_geom_torsion_atom_site_label_3
_geom_torsion_atom_site_label_4
_geom_torsion
_geom_torsion_site_symmetry_1
_geom_torsion_site_symmetry_2
_geom_torsion_site_symmetry_3
_geom_torsion_site_symmetry_4
_geom_torsion_publ_flag
N2 C1 C2 C3 0.62(16) . . . . ?
N3 C1 C2 C3 173.96(14) . . . . ?
N2 C1 C2 N4 177.68(14) . . . . ?
N3 C1 C2 N4 -9.0(3) . . . . ?
C1 C2 C3 N1 -0.22(15) . . . . ?
N4 C2 C3 N1 -177.54(13) . . . . ?
N1 C4 C5 N8 -113.36(15) . . . . ?
N1 C4 C5 N5 68.75(19) . . . . ?
C2 C3 N1 N2 -0.22(16) . . . . ?
C2 C3 N1 C4 -173.22(13) . . . . ?
C5 C4 N1 C3 -136.28(15) . . . . ?
C5 C4 N1 N2 51.09(18) . . . . ?
C2 C1 N2 N1 -0.74(16) . . . . ?
N3 C1 N2 N1 -175.04(12) . . . . ?
C3 N1 N2 C1 0.59(16) . . . . ?
C4 N1 N2 C1 174.22(12) . . . . ?
N2 C1 N3 O1 -32.10(19) . . . . ?
C2 C1 N3 O1 154.82(15) . . . . ?
N2 C1 N3 O2 146.11(14) . . . . ?
C2 C1 N3 O2 -27.0(2) . . . . ?
C3 C2 N4 O3 154.45(15) . . . . ?
C1 C2 N4 O3 -22.1(2) . . . . ?
C3 C2 N4 O4 -23.9(2) . . . . ?
C1 C2 N4 O4 159.58(15) . . . . ?
N8 C5 N5 N6 -0.28(19) . . . . ?
C4 C5 N5 N6 177.81(14) . . . . ?
C5 N5 N6 N7 0.07(19) . . . . ?
N5 N6 N7 N8 0.16(19) . . . . ?
N5 N6 N7 C6 -176.67(15) . . . . ?
N5 C5 N8 N7 0.35(17) . . . . ?
C4 C5 N8 N7 -177.77(13) . . . . ?
N6 N7 N8 C5 -0.31(17) . . . . ?
C6 N7 N8 C5 176.52(14) . . . . ?
